data_4083411
loop_
_publ_author_name
'Stringer, Bradley D.'
'Quan, Linh M.'
'Barnard, Peter J.'
'Wilson, David J. D.'
'Hogan, Conor F.'

_publ_section_title
;
 Iridium Complexes of N-Heterocyclic Carbene Ligands: Investigation
 into the Energetic Requirements for Efficient Electrogenerated
 Chemiluminescence
;
_journal_issue 18
_journal_name_full Organometallics
_journal_page_first 4860
_journal_paper_doi 10.1021/om500076w
_journal_volume 33
_journal_year 2014
_chemical_formula_moiety 'C10 H9 F2 N2, I'
_chemical_formula_sum 'C10 H9 F2 I N2'
_chemical_formula_weight 322.09
_chemical_name_systematic
;
 ?
;
_space_group_crystal_system monoclinic
_space_group_IT_number 14
_space_group_name_Hall '-P 2yn'
_space_group_name_H-M_alt 'P 1 21/n 1'
_symmetry_space_group_name_Hall '-P 2yn'
_symmetry_space_group_name_H-M 'P 1 21/n 1'
_atom_sites_solution_hydrogens geom
_atom_sites_solution_primary iterative
_audit_creation_date 2013-12-20
_audit_creation_method
;
Olex2 1.2
(compiled 2013.12.10 svn.r2850 for OlexSys, GUI svn.r4736)
;
_cell_angle_alpha 90
_cell_angle_beta 109.284(3)
_cell_angle_gamma 90
_cell_formula_units_Z 8
_cell_length_a 10.6599(4)
_cell_length_b 18.5135(6)
_cell_length_c 12.3423(4)
_cell_measurement_reflns_used 8744
_cell_measurement_temperature 173
_cell_measurement_theta_max 30.2876
_cell_measurement_theta_min 2.9841
_cell_volume 2299.11(14)
_computing_cell_refinement
;
CrysAlisPro, Agilent Technologies,
Version 1.171.35.19 (release 27-10-2011 CrysAlis171 .NET)
(compiled Oct 27 2011,15:02:11)
;
_computing_data_collection
;
CrysAlisPro, Agilent Technologies,
Version 1.171.35.19 (release 27-10-2011 CrysAlis171 .NET)
(compiled Oct 27 2011,15:02:11)
;
_computing_data_reduction
;
CrysAlisPro, Agilent Technologies,
Version 1.171.35.19 (release 27-10-2011 CrysAlis171 .NET)
(compiled Oct 27 2011,15:02:11)
;
_computing_molecular_graphics 'Olex2 (Dolomanov et al., 2009)'
_computing_publication_material 'Olex2 (Dolomanov et al., 2009)'
_computing_structure_refinement 'ShelXL (Sheldrick, 2008)'
_computing_structure_solution
;
Superflip (Palatinus & Chapuis, 2007;Palatinus & van der Lee, 2008;
Palatinus et al., 2012)
;
_diffrn_ambient_temperature 173
_diffrn_detector_area_resol_mean 10.3281
_diffrn_measured_fraction_theta_full 0.999
_diffrn_measured_fraction_theta_max 0.999
_diffrn_measurement_device_type 'Xcalibur, Atlas, Gemini'
_diffrn_measurement_method '\w scans'
_diffrn_radiation_type MoK\a
_diffrn_radiation_wavelength 0.71073
_diffrn_reflns_av_R_equivalents 0.0167
_diffrn_reflns_av_unetI/netI 0.0173
_diffrn_reflns_Laue_measured_fraction_full 0.999
_diffrn_reflns_Laue_measured_fraction_max 0.999
_diffrn_reflns_limit_h_max 13
_diffrn_reflns_limit_h_min -13
_diffrn_reflns_limit_k_max 17
_diffrn_reflns_limit_k_min -23
_diffrn_reflns_limit_l_max 15
_diffrn_reflns_limit_l_min -13
_diffrn_reflns_number 14186
_diffrn_reflns_point_group_measured_fraction_full 0.999
_diffrn_reflns_point_group_measured_fraction_max 0.999
_diffrn_reflns_theta_full 25.242
_diffrn_reflns_theta_max 26.372
_diffrn_reflns_theta_min 2.990
_diffrn_source 'Enhance (Mo) X-ray Source'
_exptl_absorpt_coefficient_mu 2.781
_exptl_absorpt_correction_T_max 1.00000
_exptl_absorpt_correction_T_min 0.63942
_exptl_absorpt_correction_type multi-scan
_exptl_absorpt_process_details
;
CrysAlisPro, Agilent Technologies,
Version 1.171.35.19 (release 27-10-2011 CrysAlis171 .NET)
(compiled Oct 27 2011,15:02:11)
Empirical absorption correction using spherical harmonics,
 implemented in SCALE3 ABSPACK scaling algorithm.
;
_exptl_crystal_density_diffrn 1.861
_exptl_crystal_description block
_exptl_crystal_F_000 1232
_exptl_crystal_size_max 0.4
_exptl_crystal_size_mid 0.2
_exptl_crystal_size_min 0.2
_refine_diff_density_max 1.075
_refine_diff_density_min -0.896
_refine_diff_density_rms 0.135
_refine_ls_extinction_method none
_refine_ls_goodness_of_fit_ref 1.160
_refine_ls_hydrogen_treatment mixed
_refine_ls_matrix_type full
_refine_ls_number_parameters 273
_refine_ls_number_reflns 4702
_refine_ls_number_restraints 0
_refine_ls_restrained_S_all 1.160
_refine_ls_R_factor_all 0.0255
_refine_ls_R_factor_gt 0.0225
_refine_ls_shift/su_max 0.001
_refine_ls_shift/su_mean 0.000
_refine_ls_structure_factor_coef Fsqd
_refine_ls_weighting_details
;
 w=1/[\s^2^(Fo^2^)+(0.0280P)^2^+1.7083P]
 where P=(Fo^2^+2Fc^2^)/3
;
_refine_ls_weighting_scheme calc
_refine_ls_wR_factor_gt 0.0574
_refine_ls_wR_factor_ref 0.0587
_reflns_Friedel_coverage 0.000
_reflns_number_gt 4325
_reflns_number_total 4702
_reflns_threshold_expression 'I > 2\s(I)'
_cod_data_source_file om500076w_si_001.cif
_cod_data_source_block 10
_cod_original_cell_volume 2299.13(14)
_cod_database_code 4083411
_shelxl_version_number 2013-2
_shelx_space_group_comment
;
The symmetry employed for this shelxl refinement is uniquely defined
by the following loop, which should always be used as a source of
symmetry information in preference to the above space-group names.
They are only intended as comments.
;
_olex2_refinement_description
;
1. Fixed Uiso
 At 1.2 times of:
  All C(H) groups
 At 1.5 times of:
  All C(H,H,H) groups
2.a Aromatic/amide H refined with riding coordinates:
 C11(H11), C12(H12), C13(H13), C15(H15), C16(H16), C18(H18), C1(H1), C2(H2),
 C3(H3), C5(H5), C6(H6), C8(H8)
2.b Idealised Me refined as rotating group:
 C20(H20A,H20B,H20C), C10(H10A,H10B,H10C)
;

loop_
_space_group_symop_operation_xyz
'x, y, z'
'-x+1/2, y+1/2, -z+1/2'
'-x, -y, -z'
'x-1/2, -y-1/2, z-1/2'

loop_
_atom_site_label
_atom_site_type_symbol
_atom_site_fract_x
_atom_site_fract_y
_atom_site_fract_z
_atom_site_U_iso_or_equiv
_atom_site_adp_type
_atom_site_occupancy
_atom_site_site_symmetry_order
_atom_site_calc_flag
_atom_site_refinement_flags_posn
F3 F 0.7351(2) 0.21626(11) 0.45319(16) 0.0471(5) Uani 1 1 d .
F4 F 1.01781(19) 0.34229(13) 0.76542(15) 0.0551(6) Uani 1 1 d .
N3 N 0.6631(2) 0.33339(12) 0.12479(18) 0.0249(5) Uani 1 1 d .
N4 N 0.7821(2) 0.30988(12) 0.29921(18) 0.0228(4) Uani 1 1 d .
C11 C 0.7048(3) 0.35979(15) 0.2300(2) 0.0268(6) Uani 1 1 d .
H11 H 0.6838 0.4060 0.2527 0.032 Uiso 1 1 calc R
C12 C 0.7893(3) 0.25008(15) 0.2340(2) 0.0275(6) Uani 1 1 d .
H12 H 0.8373 0.2068 0.2609 0.033 Uiso 1 1 calc R
C13 C 0.7149(3) 0.26542(16) 0.1250(2) 0.0292(6) Uani 1 1 d .
H13 H 0.7009 0.2349 0.0602 0.035 Uiso 1 1 calc R
C14 C 0.8458(2) 0.31854(15) 0.4200(2) 0.0238(5) Uani 1 1 d .
C15 C 0.9318(3) 0.37571(17) 0.4631(2) 0.0315(6) Uani 1 1 d .
H15 H 0.9506 0.4091 0.4121 0.038 Uiso 1 1 calc R
C16 C 0.9902(3) 0.38414(18) 0.5806(3) 0.0370(7) Uani 1 1 d .
H16 H 1.0491 0.4231 0.6116 0.044 Uiso 1 1 calc R
C17 C 0.9606(3) 0.3346(2) 0.6508(2) 0.0373(7) Uani 1 1 d .
C18 C 0.8770(3) 0.27711(19) 0.6122(2) 0.0355(7) Uani 1 1 d .
H18 H 0.8595 0.2435 0.6635 0.043 Uiso 1 1 calc R
C19 C 0.8196(3) 0.27056(16) 0.4948(2) 0.0276(6) Uani 1 1 d .
C20 C 0.5737(3) 0.37089(18) 0.0236(2) 0.0356(7) Uani 1 1 d .
H20A H 0.4813 0.3592 0.0151 0.053 Uiso 1 1 calc GR
H20B H 0.5931 0.3553 -0.0450 0.053 Uiso 1 1 calc GR
H20C H 0.5872 0.4232 0.0335 0.053 Uiso 1 1 calc GR
F1 F 0.31161(18) 0.42638(10) 0.13970(15) 0.0394(4) Uani 1 1 d .
F2 F 0.05233(17) 0.51810(12) -0.21617(14) 0.0443(5) Uani 1 1 d .
N1 N 0.2717(2) 0.54947(11) 0.25262(18) 0.0213(4) Uani 1 1 d .
N2 N 0.3820(2) 0.59644(13) 0.41549(18) 0.0256(5) Uani 1 1 d .
C1 C 0.3420(2) 0.60683(15) 0.3034(2) 0.0238(5) Uani 1 1 d .
H1 H 0.3602 0.6482 0.2655 0.029 Uiso 1 1 calc R
C2 C 0.2694(3) 0.49987(16) 0.3360(2) 0.0268(6) Uani 1 1 d .
H2 H 0.2273 0.4539 0.3239 0.032 Uiso 1 1 calc R
C3 C 0.3385(3) 0.52967(16) 0.4375(2) 0.0291(6) Uani 1 1 d .
H3 H 0.3544 0.5086 0.5110 0.035 Uiso 1 1 calc R
C4 C 0.2143(2) 0.54132(14) 0.1308(2) 0.0216(5) Uani 1 1 d .
C5 C 0.1390(3) 0.59697(15) 0.0653(2) 0.0261(6) Uani 1 1 d .
H5 H 0.1246 0.6400 0.1013 0.031 Uiso 1 1 calc R
C6 C 0.0846(3) 0.58947(17) -0.0531(2) 0.0294(6) Uani 1 1 d .
H6 H 0.0329 0.6270 -0.0992 0.035 Uiso 1 1 calc R
C7 C 0.1076(3) 0.52652(18) -0.1012(2) 0.0307(6) Uani 1 1 d .
C8 C 0.1831(3) 0.47066(16) -0.0395(2) 0.0291(6) Uani 1 1 d .
H8 H 0.1976 0.4279 -0.0763 0.035 Uiso 1 1 calc R
C9 C 0.2365(2) 0.47907(15) 0.0772(2) 0.0249(5) Uani 1 1 d .
C10 C 0.4720(3) 0.64521(19) 0.5001(3) 0.0403(7) Uani 1 1 d .
H10A H 0.5644 0.6318 0.5113 0.060 Uiso 1 1 calc GR
H10B H 0.4551 0.6413 0.5733 0.060 Uiso 1 1 calc GR
H10C H 0.4565 0.6951 0.4722 0.060 Uiso 1 1 calc GR
I2 I 0.62679(2) 0.55070(2) 0.26227(2) 0.02607(6) Uani 1 1 d .
I1 I 0.16735(2) 0.29320(2) 0.31012(2) 0.02753(6) Uani 1 1 d .

loop_
_atom_site_aniso_label
_atom_site_aniso_U_11
_atom_site_aniso_U_22
_atom_site_aniso_U_33
_atom_site_aniso_U_23
_atom_site_aniso_U_13
_atom_site_aniso_U_12
F3 0.0590(12) 0.0403(11) 0.0400(10) -0.0001(8) 0.0134(9) -0.0147(9)
F4 0.0490(11) 0.0899(17) 0.0208(9) -0.0130(10) 0.0040(7) 0.0016(11)
N3 0.0288(11) 0.0238(12) 0.0211(11) 0.0035(9) 0.0066(8) -0.0027(9)
N4 0.0304(11) 0.0177(11) 0.0194(10) -0.0017(9) 0.0070(8) 0.0029(9)
C11 0.0325(14) 0.0202(14) 0.0265(13) 0.0023(11) 0.0082(10) 0.0015(11)
C12 0.0369(15) 0.0183(14) 0.0275(14) -0.0033(11) 0.0109(11) 0.0021(11)
C13 0.0335(15) 0.0279(16) 0.0273(14) -0.0088(12) 0.0114(11) -0.0056(11)
C14 0.0261(13) 0.0234(14) 0.0199(12) -0.0038(10) 0.0050(10) 0.0068(10)
C15 0.0338(15) 0.0300(16) 0.0300(14) -0.0054(12) 0.0095(11) -0.0005(12)
C16 0.0336(16) 0.0412(19) 0.0331(16) -0.0156(14) 0.0067(12) -0.0015(13)
C17 0.0285(15) 0.060(2) 0.0214(13) -0.0111(14) 0.0053(11) 0.0096(14)
C18 0.0354(16) 0.047(2) 0.0254(14) 0.0060(13) 0.0120(11) 0.0097(13)
C19 0.0286(14) 0.0290(15) 0.0252(13) -0.0019(11) 0.0088(10) 0.0014(11)
C20 0.0340(15) 0.0414(19) 0.0263(14) 0.0114(13) 0.0031(11) -0.0024(13)
F1 0.0518(11) 0.0269(9) 0.0384(10) 0.0033(8) 0.0135(8) 0.0067(8)
F2 0.0409(10) 0.0655(14) 0.0213(8) -0.0053(8) 0.0034(7) 0.0001(9)
N1 0.0232(11) 0.0198(12) 0.0207(11) 0.0022(8) 0.0070(8) -0.0002(8)
N2 0.0233(11) 0.0275(13) 0.0238(11) -0.0038(9) 0.0051(8) 0.0033(9)
C1 0.0249(13) 0.0206(14) 0.0259(13) 0.0011(11) 0.0082(10) 0.0020(10)
C2 0.0285(13) 0.0254(15) 0.0272(13) 0.0067(11) 0.0102(10) 0.0002(11)
C3 0.0295(14) 0.0335(16) 0.0242(13) 0.0093(12) 0.0090(10) 0.0067(11)
C4 0.0211(12) 0.0223(14) 0.0212(12) 0.0009(10) 0.0067(9) -0.0041(10)
C5 0.0250(13) 0.0262(15) 0.0283(13) 0.0022(11) 0.0102(10) 0.0042(10)
C6 0.0246(13) 0.0367(17) 0.0252(13) 0.0064(12) 0.0057(10) 0.0034(11)
C7 0.0240(13) 0.0449(19) 0.0218(13) -0.0014(12) 0.0057(10) -0.0066(12)
C8 0.0312(14) 0.0287(15) 0.0292(14) -0.0070(12) 0.0122(11) -0.0056(11)
C9 0.0241(13) 0.0211(14) 0.0297(14) 0.0027(11) 0.0091(10) -0.0026(10)
C10 0.0354(16) 0.0413(19) 0.0365(16) -0.0160(14) 0.0018(12) -0.0003(13)
I2 0.03146(10) 0.01934(10) 0.02909(10) 0.00281(7) 0.01226(7) 0.00276(6)
I1 0.03645(11) 0.02011(11) 0.02489(10) -0.00142(7) 0.00860(7) -0.00132(7)

loop_
_atom_type_symbol
_atom_type_description
_atom_type_scat_dispersion_real
_atom_type_scat_dispersion_imag
_atom_type_scat_source
C C 0.0033 0.0016 'International Tables Vol C Tables 4.2.6.8 and 6.1.1.4'
H H 0.0000 0.0000 'International Tables Vol C Tables 4.2.6.8 and 6.1.1.4'
N N 0.0061 0.0033 'International Tables Vol C Tables 4.2.6.8 and 6.1.1.4'
F F 0.0171 0.0103 'International Tables Vol C Tables 4.2.6.8 and 6.1.1.4'
I I -0.4742 1.8119 'International Tables Vol C Tables 4.2.6.8 and 6.1.1.4'

loop_
_geom_angle_atom_site_label_1
_geom_angle_atom_site_label_2
_geom_angle_atom_site_label_3
_geom_angle
C11 N3 C13 109.4(2)
C11 N3 C20 125.0(2)
C13 N3 C20 125.6(2)
C11 N4 C12 108.7(2)
C11 N4 C14 124.6(2)
C12 N4 C14 126.7(2)
N3 C11 N4 108.0(2)
C13 C12 N4 106.5(2)
C12 C13 N3 107.4(2)
C15 C14 N4 120.8(2)
C19 C14 N4 119.8(2)
C19 C14 C15 119.4(2)
C16 C15 C14 120.0(3)
C17 C16 C15 118.0(3)
F4 C17 C16 118.2(3)
F4 C17 C18 117.7(3)
C18 C17 C16 124.1(3)
C17 C18 C19 116.5(3)
F3 C19 C14 119.3(2)
F3 C19 C18 118.7(3)
C14 C19 C18 122.0(3)
C1 N1 C2 108.9(2)
C1 N1 C4 123.9(2)
C2 N1 C4 127.2(2)
C1 N2 C3 108.9(2)
C1 N2 C10 124.3(3)
C3 N2 C10 126.4(2)
N2 C1 N1 108.3(2)
C3 C2 N1 106.4(2)
C2 C3 N2 107.5(2)
C5 C4 N1 119.8(2)
C9 C4 N1 120.5(2)
C9 C4 C5 119.6(2)
C6 C5 C4 119.9(3)
C7 C6 C5 118.0(3)
F2 C7 C6 118.4(3)
F2 C7 C8 117.8(3)
C6 C7 C8 123.8(3)
C9 C8 C7 117.4(3)
F1 C9 C4 119.7(2)
F1 C9 C8 119.0(3)
C8 C9 C4 121.2(3)

loop_
_geom_bond_atom_site_label_1
_geom_bond_atom_site_label_2
_geom_bond_distance
F3 C19 1.334(3)
F4 C17 1.351(3)
N3 C11 1.319(3)
N3 C13 1.374(4)
N3 C20 1.470(3)
N4 C11 1.341(3)
N4 C12 1.386(3)
N4 C14 1.428(3)
C12 C13 1.347(4)
C14 C15 1.386(4)
C14 C19 1.375(4)
C15 C16 1.386(4)
C16 C17 1.369(5)
C17 C18 1.368(5)
C18 C19 1.379(4)
F1 C9 1.334(3)
F2 C7 1.354(3)
N1 C1 1.331(3)
N1 C2 1.386(3)
N1 C4 1.431(3)
N2 C1 1.320(3)
N2 C3 1.379(4)
N2 C10 1.471(4)
C2 C3 1.344(4)
C4 C5 1.390(4)
C4 C9 1.387(4)
C5 C6 1.389(4)
C6 C7 1.367(4)
C7 C8 1.376(4)
C8 C9 1.372(4)
